data_4077205
loop_
_publ_author_name
'Yamaguchi, Takeshi'
'Ueno, Keiji'
'Ogino, Hiroshi'

_publ_section_title
;
 Synthesis and Structures of Mesitylgallylene-Bridged Diiron Complexes
 [Cp&#x2018;Fe(CO)]2(\m-CO)(\m-GaMes) (Cp&#x2018; = \h-C5Me5, \h-C5H5; Mes
 = 2,4,6-Trimethylphenyl) and Kinetic Study of the Cis&#x2212;Trans
 Isomerization of [(\h-C5H5)Fe(CO)]2(\m-CO)(\m-GaMes)
;
_journal_issue 3
_journal_name_full Organometallics
_journal_page_first 501
_journal_paper_doi 10.1021/om000675a
_journal_volume 20
_journal_year 2001
_chemical_formula_moiety '[(C5 (C H3)5) Fe (C O)]2 (C O) (Ga C9 H11)'
_chemical_formula_sum 'C32 H41 Fe2 Ga O3'
_chemical_formula_weight 655.07
_chemical_name_systematic
; 
 ? 
;
_space_group_IT_number 15
_symmetry_cell_setting monoclinic
_symmetry_space_group_name_Hall '-C 2yc'
_symmetry_space_group_name_H-M 'C 1 2/c 1'
_atom_sites_solution_hydrogens geom
_atom_sites_solution_primary heavy
_atom_sites_solution_secondary difmap
_audit_creation_method SHELXL-97
_cell_angle_alpha 90.00
_cell_angle_beta 99.59(3)
_cell_angle_gamma 90.00
_cell_formula_units_Z 4
_cell_length_a 14.090(6)
_cell_length_b 17.178(9)
_cell_length_c 12.532(4)
_cell_measurement_reflns_used 25
_cell_measurement_temperature 293(2)
_cell_measurement_theta_max 29.98
_cell_measurement_theta_min 29.41
_cell_volume 2991(2)
_computing_cell_refinement 'MSC/AFC Diffractometer Control'
_computing_data_collection 'MSC/AFC Diffractometer Control'
_computing_data_reduction teXsan
_computing_molecular_graphics ORTEP
_computing_structure_refinement 'SHELXL-97 (Sheldrick, 1997)'
_computing_structure_solution 'SHELXS-97 (Sheldrick, 1990)'
_diffrn_ambient_temperature 293(2)
_diffrn_measured_fraction_theta_full 0.485
_diffrn_measured_fraction_theta_max 0.485
_diffrn_measurement_device_type 'Rigaku AFC6S'
_diffrn_measurement_method \w-2\q
_diffrn_radiation_monochromator graphite
_diffrn_radiation_source 'fine-focus sealed tube'
_diffrn_radiation_type MoK\a
_diffrn_radiation_wavelength 0.71073
_diffrn_reflns_av_R_equivalents 0.0183
_diffrn_reflns_av_sigmaI/netI 0.0259
_diffrn_reflns_limit_h_max 18
_diffrn_reflns_limit_h_min -18
_diffrn_reflns_limit_k_max 22
_diffrn_reflns_limit_k_min 0
_diffrn_reflns_limit_l_max 0
_diffrn_reflns_limit_l_min -16
_diffrn_reflns_number 3615
_diffrn_reflns_theta_full 27.51
_diffrn_reflns_theta_max 27.51
_diffrn_reflns_theta_min 1.89
_diffrn_standards_decay_% -0.237
_diffrn_standards_interval_count 150
_diffrn_standards_number 3
_exptl_absorpt_coefficient_mu 1.882
_exptl_absorpt_correction_T_max 0.9998
_exptl_absorpt_correction_T_min 0.9718
_exptl_absorpt_correction_type psi-scan
_exptl_crystal_colour purple
_exptl_crystal_density_diffrn 1.455
_exptl_crystal_density_method 'not measured'
_exptl_crystal_description prismatic
_exptl_crystal_F_000 1360
_exptl_crystal_size_max 0.3
_exptl_crystal_size_mid 0.3
_exptl_crystal_size_min 0.3
_refine_diff_density_max 0.276
_refine_diff_density_min -0.294
_refine_diff_density_rms 0.064
_refine_ls_extinction_method none
_refine_ls_goodness_of_fit_ref 1.021
_refine_ls_hydrogen_treatment mixed
_refine_ls_matrix_type full
_refine_ls_number_parameters 252
_refine_ls_number_reflns 3456
_refine_ls_number_restraints 0
_refine_ls_restrained_S_all 1.021
_refine_ls_R_factor_all 0.0451
_refine_ls_R_factor_gt 0.0276
_refine_ls_shift/su_max 0.001
_refine_ls_shift/su_mean 0.000
_refine_ls_structure_factor_coef Fsqd
_refine_ls_weighting_details 'w=1/[\s^2^(Fo^2^)+(0.0379P)^2^+1.4813P] where P=(Fo^2^+2Fc^2^)/3'
_refine_ls_weighting_scheme calc
_refine_ls_wR_factor_gt 0.0674
_refine_ls_wR_factor_ref 0.0737
_reflns_number_gt 2746
_reflns_number_total 3456
_reflns_threshold_expression >2sigma(I)
_cod_data_source_file om000675a.cif
_cod_data_source_block '[(C5Me5)Fe(CO)]2(CO)(GaMes)'
_cod_depositor_comments
;
The following automatic conversions were performed:

'_refine_ls_weighting_scheme' value 'calc
w=1/[\s^2^(Fo^2^)+(0.0379P)^2^+1.4813P] where P=(Fo^2^+2Fc^2^)/3' was
changed to 'calc'. New tag '_refine_ls_weighting_details' was
created. The value of the new tag was set to
'w=1/[\s^2^(Fo^2^)+(0.0379P)^2^+1.4813P] where P=(Fo^2^+2Fc^2^)/3'.

Automatic conversion script
Id: cif_fix_values 3143 2015-03-26 13:38:13Z robertas 
;
_cod_database_code 4077205

loop_
_symmetry_equiv_pos_as_xyz
'x, y, z'
'-x, y, -z+1/2'
'x+1/2, y+1/2, z'
'-x+1/2, y+1/2, -z+1/2'
'-x, -y, -z'
'x, -y, z-1/2'
'-x+1/2, -y+1/2, -z'
'x+1/2, -y+1/2, z-1/2'

loop_
_atom_site_label
_atom_site_type_symbol
_atom_site_fract_x
_atom_site_fract_y
_atom_site_fract_z
_atom_site_U_iso_or_equiv
_atom_site_adp_type
_atom_site_occupancy
_atom_site_calc_flag
_atom_site_refinement_flags
Fe Fe 0.95819(2) 0.335666(17) 0.33950(2) 0.02732(9) Uani 1 d .
Ga Ga 1.0000 0.226254(19) 0.2500 0.02920(10) Uani 1 d S
O1 O 1.13667(13) 0.32659(12) 0.49156(15) 0.0533(5) Uani 1 d .
O2 O 1.0000 0.48523(13) 0.2500 0.0457(6) Uani 1 d S
C1 C 1.06701(17) 0.33058(13) 0.42774(18) 0.0356(5) Uani 1 d .
C2 C 1.0000 0.41610(18) 0.2500 0.0315(6) Uani 1 d S
C3 C 1.0000 0.11125(17) 0.2500 0.0319(6) Uani 1 d S
C4 C 1.04710(16) 0.06997(13) 0.34054(18) 0.0356(5) Uani 1 d .
C5 C 1.0462(2) -0.01093(15) 0.3380(2) 0.0451(6) Uani 1 d .
C6 C 1.0000 -0.0521(2) 0.2500 0.0488(9) Uani 1 d S
C7 C 1.0996(2) 0.11040(18) 0.4397(2) 0.0471(6) Uani 1 d .
C8 C 1.0000 -0.1404(2) 0.2500 0.0778(15) Uani 1 d S
H8A H 0.9445 -0.1590 0.2018 0.117 Uiso 0.50 calc PR
H8B H 0.9983 -0.1590 0.3219 0.117 Uiso 0.50 calc PR
H8C H 1.0573 -0.1590 0.2263 0.117 Uiso 0.50 calc PR
C9 C 0.81114(16) 0.29564(14) 0.30222(19) 0.0372(5) Uani 1 d .
C10 C 0.85384(16) 0.27062(14) 0.40770(19) 0.0368(5) Uani 1 d .
C11 C 0.88312(17) 0.33888(14) 0.47015(18) 0.0375(5) Uani 1 d .
C12 C 0.85759(16) 0.40526(14) 0.40411(19) 0.0375(5) Uani 1 d .
C13 C 0.81334(16) 0.37870(15) 0.29986(19) 0.0376(5) Uani 1 d .
C14 C 0.7586(2) 0.2445(2) 0.2142(3) 0.0541(7) Uani 1 d .
C15 C 0.8561(2) 0.18940(18) 0.4516(3) 0.0528(7) Uani 1 d .
C16 C 0.9239(3) 0.3401(2) 0.5890(2) 0.0558(8) Uani 1 d .
C17 C 0.8656(3) 0.48861(18) 0.4390(3) 0.0555(7) Uani 1 d .
C18 C 0.7691(2) 0.4302(2) 0.2085(3) 0.0564(8) Uani 1 d .
H14A H 0.694(2) 0.2427(18) 0.221(2) 0.069(9) Uiso 1 d .
H5 H 1.079(2) -0.0375(17) 0.398(2) 0.058(8) Uiso 1 d .
H14B H 0.777(2) 0.190(2) 0.224(3) 0.076(11) Uiso 1 d .
H18A H 0.804(3) 0.475(2) 0.198(3) 0.097(13) Uiso 1 d .
H14C H 0.769(3) 0.259(2) 0.146(3) 0.088(12) Uiso 1 d .
H18B H 0.712(3) 0.447(2) 0.218(3) 0.080(11) Uiso 1 d .
H18C H 0.765(3) 0.405(2) 0.141(3) 0.105(15) Uiso 1 d .
H16A H 0.959(3) 0.388(2) 0.606(3) 0.082(11) Uiso 1 d .
H7B H 1.084(3) 0.164(2) 0.447(3) 0.077(11) Uiso 1 d .
H16C H 0.971(3) 0.301(2) 0.604(3) 0.089(12) Uiso 1 d .
H15B H 0.912(3) 0.180(2) 0.497(3) 0.085(12) Uiso 1 d .
H15A H 0.852(3) 0.151(2) 0.395(3) 0.083(12) Uiso 1 d .
H7A H 1.165(2) 0.1121(19) 0.440(3) 0.070(10) Uiso 1 d .
H17B H 0.885(3) 0.522(2) 0.383(3) 0.087(12) Uiso 1 d .
H7C H 1.092(3) 0.086(2) 0.499(3) 0.090(12) Uiso 1 d .
H15C H 0.801(3) 0.1811(19) 0.488(3) 0.080(11) Uiso 1 d .
H17A H 0.798(3) 0.508(2) 0.455(3) 0.100(12) Uiso 1 d .
H17C H 0.904(3) 0.498(2) 0.498(3) 0.103(15) Uiso 1 d .
H16B H 0.877(3) 0.338(2) 0.627(3) 0.090(13) Uiso 1 d .

loop_
_atom_site_aniso_label
_atom_site_aniso_U_11
_atom_site_aniso_U_22
_atom_site_aniso_U_33
_atom_site_aniso_U_23
_atom_site_aniso_U_13
_atom_site_aniso_U_12
Fe 0.02609(16) 0.03163(17) 0.02518(15) -0.00087(11) 0.00707(11) 0.00061(11)
Ga 0.02998(17) 0.02854(17) 0.02946(17) 0.000 0.00606(13) 0.000
O1 0.0427(10) 0.0673(13) 0.0440(10) -0.0022(9) -0.0100(8) 0.0069(9)
O2 0.0546(15) 0.0326(13) 0.0544(15) 0.000 0.0222(12) 0.000
C1 0.0370(12) 0.0384(12) 0.0330(11) -0.0001(9) 0.0107(10) 0.0011(10)
C2 0.0292(15) 0.0354(16) 0.0306(15) 0.000 0.0078(12) 0.000
C3 0.0338(15) 0.0275(14) 0.0351(16) 0.000 0.0079(12) 0.000
C4 0.0354(11) 0.0360(12) 0.0360(12) 0.0019(9) 0.0076(9) 0.0009(9)
C5 0.0519(15) 0.0380(13) 0.0452(14) 0.0074(11) 0.0074(12) 0.0061(11)
C6 0.064(2) 0.0326(17) 0.051(2) 0.000 0.0135(18) 0.000
C7 0.0496(16) 0.0484(16) 0.0400(14) 0.0026(12) -0.0020(12) 0.0018(13)
C8 0.124(5) 0.032(2) 0.073(3) 0.000 0.004(3) 0.000
C9 0.0269(11) 0.0494(14) 0.0372(12) -0.0063(10) 0.0112(9) -0.0038(10)
C10 0.0317(11) 0.0451(13) 0.0369(12) 0.0006(10) 0.0156(9) -0.0026(10)
C11 0.0335(11) 0.0497(14) 0.0322(12) -0.0012(10) 0.0135(9) -0.0008(10)
C12 0.0328(11) 0.0434(13) 0.0396(12) -0.0050(10) 0.0157(9) 0.0033(10)
C13 0.0282(11) 0.0495(14) 0.0366(12) 0.0025(10) 0.0100(9) 0.0049(10)
C14 0.0377(15) 0.075(2) 0.0512(17) -0.0162(15) 0.0114(12) -0.0171(14)
C15 0.0539(18) 0.0468(16) 0.0636(19) 0.0098(14) 0.0273(16) -0.0037(13)
C16 0.0612(19) 0.077(2) 0.0318(13) -0.0030(14) 0.0147(13) -0.0053(18)
C17 0.0590(19) 0.0469(17) 0.065(2) -0.0133(15) 0.0225(16) 0.0068(14)
C18 0.0397(15) 0.075(2) 0.0541(18) 0.0164(16) 0.0064(13) 0.0186(15)

loop_
_atom_type_symbol
_atom_type_description
_atom_type_scat_dispersion_real
_atom_type_scat_dispersion_imag
_atom_type_scat_source
C C 0.0033 0.0016 'International Tables Vol C Tables 4.2.6.8 and 6.1.1.4'
H H 0.0000 0.0000 'International Tables Vol C Tables 4.2.6.8 and 6.1.1.4'
Fe Fe 0.3463 0.8444 'International Tables Vol C Tables 4.2.6.8 and 6.1.1.4'
Ga Ga 0.2307 1.6083 'International Tables Vol C Tables 4.2.6.8 and 6.1.1.4'
O O 0.0106 0.0060 'International Tables Vol C Tables 4.2.6.8 and 6.1.1.4'

loop_
_geom_angle_atom_site_label_1
_geom_angle_atom_site_label_2
_geom_angle_atom_site_label_3
_geom_angle
_geom_angle_site_symmetry_1
_geom_angle_site_symmetry_3
C1 Fe C2 94.78(8) . .
C1 Fe C11 90.62(10) . .
C2 Fe C11 132.68(9) . .
C1 Fe C12 111.19(10) . .
C2 Fe C12 96.12(9) . .
C11 Fe C12 39.42(9) . .
C1 Fe C10 108.21(10) . .
C2 Fe C10 154.60(7) . .
C11 Fe C10 39.57(9) . .
C12 Fe C10 65.95(10) . .
C1 Fe C13 150.22(10) . .
C2 Fe C13 89.40(8) . .
C11 Fe C13 65.64(9) . .
C12 Fe C13 39.04(9) . .
C10 Fe C13 65.28(9) . .
C1 Fe C9 146.65(10) . .
C2 Fe C9 118.46(7) . .
C11 Fe C9 65.53(9) . .
C12 Fe C9 65.34(9) . .
C10 Fe C9 38.74(9) . .
C13 Fe C9 38.70(10) . .
C1 Fe Ga 89.92(8) . .
C2 Fe Ga 99.93(7) . .
C11 Fe Ga 127.10(7) . .
C12 Fe Ga 152.26(7) . .
C10 Fe Ga 90.97(7) . .
C13 Fe Ga 118.41(7) . .
C9 Fe Ga 87.08(7) . .
C1 Fe Fe 93.88(8) . 2_755
C2 Fe Fe 45.64(7) . 2_755
C11 Fe Fe 175.32(7) . 2_755
C12 Fe Fe 136.92(7) . 2_755
C10 Fe Fe 139.19(7) . 2_755
C13 Fe Fe 109.68(7) . 2_755
C9 Fe Fe 110.85(7) . 2_755
Ga Fe Fe 54.289(19) . 2_755
C3 Ga Fe 144.289(19) . .
C3 Ga Fe 144.289(18) . 2_755
Fe Ga Fe 71.42(4) . 2_755
O1 C1 Fe 176.0(2) . .
O2 C2 Fe 135.64(7) . 2_755
O2 C2 Fe 135.64(7) . .
Fe C2 Fe 88.72(13) 2_755 .
C4 C3 C4 119.5(3) 2_755 .
C4 C3 Ga 120.26(14) 2_755 .
C4 C3 Ga 120.26(14) . .
C5 C4 C3 119.0(2) . .
C5 C4 C7 118.8(2) . .
C3 C4 C7 122.3(2) . .
C6 C5 C4 122.1(3) . .
C5 C6 C5 118.3(3) . 2_755
C5 C6 C8 120.84(17) . .
C5 C6 C8 120.85(17) 2_755 .
C13 C9 C10 108.3(2) . .
C13 C9 C14 125.3(3) . .
C10 C9 C14 125.7(3) . .
C13 C9 Fe 70.30(13) . .
C10 C9 Fe 69.73(13) . .
C14 C9 Fe 132.95(17) . .
C9 C10 C11 107.4(2) . .
C9 C10 C15 127.0(2) . .
C11 C10 C15 125.1(2) . .
C9 C10 Fe 71.53(13) . .
C11 C10 Fe 68.61(12) . .
C15 C10 Fe 131.31(18) . .
C12 C11 C10 108.5(2) . .
C12 C11 C16 125.7(2) . .
C10 C11 C16 125.5(2) . .
C12 C11 Fe 71.17(12) . .
C10 C11 Fe 71.82(12) . .
C16 C11 Fe 127.98(19) . .
C11 C12 C13 107.9(2) . .
C11 C12 C17 126.8(2) . .
C13 C12 C17 125.1(2) . .
C11 C12 Fe 69.41(13) . .
C13 C12 Fe 71.76(13) . .
C17 C12 Fe 129.03(19) . .
C9 C13 C12 108.0(2) . .
C9 C13 C18 126.7(3) . .
C12 C13 C18 125.1(3) . .
C9 C13 Fe 71.01(13) . .
C12 C13 Fe 69.20(13) . .
C18 C13 Fe 129.60(18) . .

loop_
_geom_bond_atom_site_label_1
_geom_bond_atom_site_label_2
_geom_bond_distance
_geom_bond_site_symmetry_2
Fe C1 1.737(2) .
Fe C2 1.932(2) .
Fe C11 2.093(2) .
Fe C12 2.116(2) .
Fe C10 2.135(2) .
Fe C13 2.150(2) .
Fe C9 2.159(2) .
Fe Ga 2.3147(9) .
Fe Fe 2.7022(11) 2_755
Ga C3 1.976(3) .
Ga Fe 2.3147(9) 2_755
O1 C1 1.160(3) .
O2 C2 1.188(4) .
C2 Fe 1.932(2) 2_755
C3 C4 1.407(3) 2_755
C3 C4 1.407(3) .
C4 C5 1.390(3) .
C4 C7 1.505(4) .
C5 C6 1.379(3) .
C6 C5 1.379(3) 2_755
C6 C8 1.516(5) .
C9 C13 1.428(4) .
C9 C10 1.424(3) .
C9 C14 1.505(4) .
C10 C11 1.432(3) .
C10 C15 1.498(4) .
C11 C12 1.420(3) .
C11 C16 1.505(4) .
C12 C13 1.426(3) .
C12 C17 1.496(4) .
C13 C18 1.498(4) .
